data_4078433
loop_
_publ_author_name
'Fuertes, Sara'
'Woodall, Christopher H.'
'Raithby, Paul R.'
'Sicilia, Violeta'

_publ_section_title
;
 Heteropolynuclear Pt(II)--M(I) Clusters with a C&#x2227;N&#x2227;C
 Biscyclometalated Ligand
;
_journal_issue 11
_journal_name_full Organometallics
_journal_page_first 4228
_journal_paper_doi 10.1021/om300170j
_journal_volume 31
_journal_year 2012
_chemical_formula_moiety 'C26 H23 N3 O2 Pt'
_chemical_formula_sum 'C26 H23 N3 O2 Pt'
_chemical_formula_weight 604.56
_chemical_name_systematic
;
 ?
;
_space_group_IT_number 33
_symmetry_cell_setting orthorhombic
_symmetry_space_group_name_Hall 'P 2c -2n'
_symmetry_space_group_name_H-M 'P n a 21'
_atom_sites_solution_hydrogens geom
_atom_sites_solution_primary direct
_atom_sites_solution_secondary difmap
_audit_creation_method SHELXL-97
_cell_angle_alpha 90.00
_cell_angle_beta 90.00
_cell_angle_gamma 90.00
_cell_formula_units_Z 4
_cell_length_a 8.95640(10)
_cell_length_b 14.6923(2)
_cell_length_c 16.5730(2)
_cell_measurement_reflns_used 12936
_cell_measurement_temperature 150(2)
_cell_measurement_theta_max 66.5960
_cell_measurement_theta_min 3.0053
_cell_volume 2180.84(5)
_computing_cell_refinement
;
'Wed Aug 11 11:49:32 2010'
;
_computing_data_collection
;
'Wed Aug 11 11:49:32 2010'
;
_computing_data_reduction
;
'Wed Aug 11 11:49:32 2010'
;
_computing_structure_refinement 'SHELXL-97 (Sheldrick, 1997)'
_diffrn_ambient_temperature 150(2)
_diffrn_detector_area_resol_mean 10.3795
_diffrn_measured_fraction_theta_full 0.996
_diffrn_measured_fraction_theta_max 0.997
_diffrn_measurement_device_type 'Xcalibur, Atlas, Gemini ultra'
_diffrn_measurement_method '\w scans'
_diffrn_radiation_monochromator graphite
_diffrn_radiation_source 'fine-focus sealed tube'
_diffrn_radiation_type CuK\a
_diffrn_radiation_wavelength 1.54180
_diffrn_reflns_av_R_equivalents 0.0393
_diffrn_reflns_av_sigmaI/netI 0.0264
_diffrn_reflns_limit_h_max 9
_diffrn_reflns_limit_h_min -10
_diffrn_reflns_limit_k_max 16
_diffrn_reflns_limit_k_min -17
_diffrn_reflns_limit_l_max 19
_diffrn_reflns_limit_l_min -19
_diffrn_reflns_number 21578
_diffrn_reflns_theta_full 66.70
_diffrn_reflns_theta_max 66.70
_diffrn_reflns_theta_min 4.02
_exptl_absorpt_coefficient_mu 12.267
_exptl_absorpt_correction_T_max 1.00000
_exptl_absorpt_correction_T_min 0.34514
_exptl_absorpt_correction_type multi-scan
_exptl_absorpt_process_details
;
CrysAlisPro, Oxford Diffraction Ltd.,
Version 1.171.34.9 (release 08-12-2009 CrysAlis171 .NET)
(compiled Dec  8 2009,17:31:18)
Analytical numeric absorption correction using a multifaceted crystal
                        model based on expressions derived by R.C. Clark & J.S.
(Clark, R. C. & Reid, J. S. (1995). Acta Cryst. A51, 887-897)
;
_exptl_crystal_colour red
_exptl_crystal_density_diffrn 1.841
_exptl_crystal_density_method 'not measured'
_exptl_crystal_description plate
_exptl_crystal_F_000 1176
_exptl_crystal_size_max 0.070
_exptl_crystal_size_mid 0.062
_exptl_crystal_size_min 0.032
_refine_diff_density_max 0.492
_refine_diff_density_min -0.523
_refine_diff_density_rms 0.071
_refine_ls_abs_structure_details 'Flack H D (1983), Acta Cryst. A39, 876-881'
_refine_ls_abs_structure_Flack -0.036(12)
_refine_ls_extinction_method none
_refine_ls_goodness_of_fit_ref 1.099
_refine_ls_hydrogen_treatment constr
_refine_ls_matrix_type full
_refine_ls_number_parameters 291
_refine_ls_number_reflns 3727
_refine_ls_number_restraints 1
_refine_ls_restrained_S_all 1.098
_refine_ls_R_factor_all 0.0321
_refine_ls_R_factor_gt 0.0281
_refine_ls_shift/su_max 0.001
_refine_ls_shift/su_mean 0.000
_refine_ls_structure_factor_coef Fsqd
_refine_ls_weighting_details 'calc w=1/[\s^2^(Fo^2^)+(0.0433P)^2^+1.5307P] where P=(Fo^2^+2Fc^2^)/3'
_refine_ls_weighting_scheme calc
_refine_ls_wR_factor_gt 0.0683
_refine_ls_wR_factor_ref 0.0707
_reflns_number_gt 3421
_reflns_number_total 3727
_reflns_threshold_expression >2sigma(I)
_cod_data_source_file om300170j_si_001.cif
_cod_data_source_block compound1
_cod_database_code 4078433

loop_
_symmetry_equiv_pos_as_xyz
'x, y, z'
'-x, -y, z+1/2'
'-x+1/2, y+1/2, z+1/2'
'x+1/2, -y+1/2, z'

loop_
_atom_site_label
_atom_site_type_symbol
_atom_site_fract_x
_atom_site_fract_y
_atom_site_fract_z
_atom_site_U_iso_or_equiv
_atom_site_adp_type
_atom_site_occupancy
_atom_site_symmetry_multiplicity
_atom_site_calc_flag
_atom_site_refinement_flags
Pt01 Pt 0.170380(19) 0.443634(12) 0.29766(3) 0.02007(9) Uani 1 1 d .
C4 C -0.0798(8) 0.2162(5) 0.4433(4) 0.0218(14) Uani 1 1 d .
O2 O -0.0985(5) 0.0646(3) 0.4857(3) 0.0290(10) Uani 1 1 d .
C15 C 0.4052(8) 0.2389(6) 0.1487(5) 0.0292(18) Uani 1 1 d .
H15 H 0.4748 0.2358 0.1055 0.035 Uiso 1 1 calc R
C33 C 0.5308(8) 0.6154(5) 0.2335(4) 0.0302(14) Uani 1 1 d .
C16 C 0.3611(7) 0.3227(5) 0.1782(4) 0.0247(13) Uani 1 1 d .
H16 H 0.4016 0.3761 0.1544 0.030 Uiso 1 1 calc R
C21 C 0.0422(7) 0.5267(5) 0.3708(4) 0.0247(13) Uani 1 1 d .
C25 C -0.1577(8) 0.5155(5) 0.4721(4) 0.0278(14) Uani 1 1 d .
H25 H -0.2248 0.4793 0.5028 0.033 Uiso 1 1 calc R
C22 C 0.0367(7) 0.6202(4) 0.3805(5) 0.0279(14) Uani 1 1 d .
H22 H 0.1022 0.6572 0.3495 0.033 Uiso 1 1 calc R
C7 C -0.1577(7) 0.1471(4) 0.4937(4) 0.0227(13) Uani 1 1 d .
C5 C 0.0245(7) 0.1930(4) 0.3854(4) 0.0216(12) Uani 1 1 d .
H5 H 0.0495 0.1309 0.3769 0.026 Uiso 1 1 calc R
C11 C 0.2596(6) 0.3321(5) 0.2414(4) 0.0221(13) Uani 1 1 d .
C6 C 0.0929(6) 0.2604(4) 0.3395(4) 0.0200(12) Uani 1 1 d .
C12 C 0.2021(7) 0.2497(4) 0.2742(3) 0.0217(14) Uani 1 1 d .
N2 N 0.2944(7) 0.5408(4) 0.2437(3) 0.0252(11) Uani 1 1 d .
C23 C -0.0601(9) 0.6611(5) 0.4333(5) 0.0346(16) Uani 1 1 d .
H23 H -0.0596 0.7255 0.4382 0.041 Uiso 1 1 calc R
C26 C -0.0568(7) 0.4747(5) 0.4190(4) 0.0259(13) Uani 1 1 d .
N3 N 0.4783(7) 0.6758(4) 0.1806(4) 0.0332(12) Uani 1 1 d .
C32 C 0.3342(7) 0.6681(5) 0.1601(4) 0.0306(14) Uani 1 1 d .
H32 H 0.2941 0.7113 0.1235 0.037 Uiso 1 1 calc R
C31 C 0.2395(7) 0.6003(4) 0.1894(4) 0.0244(13) Uani 1 1 d .
C34 C 0.4379(8) 0.5483(5) 0.2652(5) 0.0305(15) Uani 1 1 d .
H34 H 0.4777 0.5065 0.3033 0.037 Uiso 1 1 calc R
O1 O -0.2647(5) 0.1640(3) 0.5365(3) 0.0288(10) Uani 1 1 d .
N1 N 0.0599(5) 0.3488(4) 0.3558(3) 0.0218(11) Uani 1 1 d .
C2 C -0.0426(6) 0.3751(4) 0.4124(4) 0.0217(13) Uani 1 1 d .
C8 C -0.1739(8) -0.0088(5) 0.5298(5) 0.0318(15) Uani 1 1 d .
H8B H -0.2831 -0.0054 0.5211 0.038 Uiso 1 1 calc R
H8A H -0.1537 -0.0036 0.5883 0.038 Uiso 1 1 calc R
C13 C 0.2460(6) 0.1648(5) 0.2453(4) 0.0250(13) Uani 1 1 d .
H13 H 0.2064 0.1109 0.2687 0.030 Uiso 1 1 calc R
C36 C 0.6902(8) 0.6226(7) 0.2588(6) 0.047(2) Uani 1 1 d .
H36C H 0.7547 0.6181 0.2112 0.070 Uiso 1 1 calc R
H36A H 0.7139 0.5732 0.2963 0.070 Uiso 1 1 calc R
H36B H 0.7067 0.6813 0.2854 0.070 Uiso 1 1 calc R
C35 C 0.0806(8) 0.5934(5) 0.1636(5) 0.0319(15) Uani 1 1 d .
H35A H 0.0666 0.5378 0.1319 0.048 Uiso 1 1 calc R
H35B H 0.0545 0.6464 0.1307 0.048 Uiso 1 1 calc R
H35C H 0.0161 0.5914 0.2114 0.048 Uiso 1 1 calc R
C9 C -0.1146(9) -0.0962(5) 0.4983(5) 0.0378(16) Uani 1 1 d .
H9A H -0.1626 -0.1470 0.5265 0.057 Uiso 1 1 calc R
H9C H -0.0065 -0.0987 0.5071 0.057 Uiso 1 1 calc R
H9B H -0.1355 -0.1007 0.4404 0.057 Uiso 1 1 calc R
C3 C -0.1156(7) 0.3082(5) 0.4562(4) 0.0224(14) Uani 1 1 d .
H3 H -0.1896 0.3244 0.4947 0.027 Uiso 1 1 calc R
C14 C 0.3482(7) 0.1591(5) 0.1819(5) 0.0288(15) Uani 1 1 d .
H14 H 0.3786 0.1015 0.1617 0.035 Uiso 1 1 calc R
C24 C -0.1588(9) 0.6106(5) 0.4796(5) 0.0368(17) Uani 1 1 d .
H24 H -0.2258 0.6398 0.5157 0.044 Uiso 1 1 calc R

loop_
_atom_site_aniso_label
_atom_site_aniso_U_11
_atom_site_aniso_U_22
_atom_site_aniso_U_33
_atom_site_aniso_U_23
_atom_site_aniso_U_13
_atom_site_aniso_U_12
Pt01 0.01882(12) 0.01993(12) 0.02146(12) 0.0017(2) 0.00140(19) 0.00028(8)
C4 0.019(3) 0.027(4) 0.020(3) -0.006(3) -0.001(2) -0.003(3)
O2 0.034(3) 0.023(2) 0.030(3) 0.0074(18) 0.008(2) 0.0009(19)
C15 0.023(4) 0.040(5) 0.025(4) -0.012(4) -0.003(3) 0.009(4)
C33 0.030(3) 0.025(3) 0.036(4) 0.003(3) 0.002(3) -0.005(3)
C16 0.024(3) 0.029(3) 0.021(3) 0.001(3) -0.003(3) 0.001(3)
C21 0.027(3) 0.024(3) 0.023(3) 0.001(3) 0.002(2) 0.002(3)
C25 0.030(3) 0.024(3) 0.029(3) -0.002(3) 0.006(3) 0.000(3)
C22 0.030(3) 0.019(3) 0.034(4) -0.001(3) 0.001(3) 0.004(3)
C7 0.026(3) 0.024(3) 0.018(3) 0.001(2) -0.005(2) -0.003(3)
C5 0.021(3) 0.021(3) 0.023(3) -0.002(2) -0.003(2) -0.001(2)
C11 0.018(3) 0.031(3) 0.018(3) -0.001(3) -0.001(2) 0.001(3)
C6 0.016(3) 0.022(3) 0.021(3) -0.002(2) -0.007(2) -0.002(2)
C12 0.017(3) 0.021(3) 0.027(4) 0.003(2) -0.005(2) 0.000(2)
N2 0.028(3) 0.025(3) 0.023(3) -0.001(2) 0.003(2) 0.001(2)
C23 0.049(4) 0.018(3) 0.037(4) -0.004(3) 0.000(3) -0.001(3)
C26 0.025(3) 0.027(3) 0.026(3) 0.000(3) -0.002(3) 0.002(3)
N3 0.031(3) 0.029(3) 0.039(3) 0.010(2) 0.002(3) -0.003(3)
C32 0.031(4) 0.029(3) 0.031(3) 0.008(3) -0.002(3) 0.001(3)
C31 0.028(3) 0.022(3) 0.023(3) 0.001(3) 0.001(3) 0.006(3)
C34 0.025(3) 0.030(4) 0.036(3) 0.004(3) -0.001(3) 0.000(3)
O1 0.028(2) 0.028(2) 0.031(2) -0.002(2) 0.008(2) -0.002(2)
N1 0.019(2) 0.026(3) 0.021(3) -0.004(2) -0.005(2) 0.001(2)
C2 0.016(3) 0.029(3) 0.019(3) -0.002(3) -0.005(2) 0.000(2)
C8 0.039(4) 0.021(3) 0.035(4) 0.006(3) 0.006(3) 0.001(3)
C13 0.021(3) 0.023(3) 0.032(4) -0.001(3) -0.002(2) 0.002(2)
C36 0.025(4) 0.052(5) 0.063(5) 0.012(4) -0.004(3) -0.009(3)
C35 0.028(3) 0.039(4) 0.029(4) 0.006(3) 0.000(3) 0.001(3)
C9 0.040(4) 0.028(4) 0.045(4) 0.003(3) 0.003(3) 0.001(3)
C3 0.016(3) 0.029(4) 0.022(3) 0.000(3) -0.003(3) 0.001(3)
C14 0.028(4) 0.030(4) 0.029(4) -0.010(3) -0.003(3) 0.006(3)
C24 0.047(4) 0.026(4) 0.037(4) -0.010(3) 0.007(3) 0.008(3)

loop_
_atom_type_symbol
_atom_type_description
_atom_type_scat_dispersion_real
_atom_type_scat_dispersion_imag
_atom_type_scat_source
C C 0.0181 0.0091 'International Tables Vol C Tables 4.2.6.8 and 6.1.1.4'
H H 0.0000 0.0000 'International Tables Vol C Tables 4.2.6.8 and 6.1.1.4'
N N 0.0311 0.0180 'International Tables Vol C Tables 4.2.6.8 and 6.1.1.4'
O O 0.0492 0.0322 'International Tables Vol C Tables 4.2.6.8 and 6.1.1.4'
Pt Pt -4.5932 6.9264 'International Tables Vol C Tables 4.2.6.8 and 6.1.1.4'

loop_
_geom_angle_atom_site_label_1
_geom_angle_atom_site_label_2
_geom_angle_atom_site_label_3
_geom_angle
N1 Pt01 N2 176.2(2)
N1 Pt01 C11 81.5(2)
N2 Pt01 C11 98.6(2)
N1 Pt01 C21 81.4(2)
N2 Pt01 C21 98.5(2)
C11 Pt01 C21 162.9(3)
C5 C4 C3 119.8(7)
C5 C4 C7 122.6(6)
C3 C4 C7 117.6(6)
C7 O2 C8 115.9(5)
C16 C15 C14 120.4(7)
N3 C33 C34 120.6(6)
N3 C33 C36 118.4(6)
C34 C33 C36 121.1(7)
C15 C16 C11 122.7(7)
C22 C21 C26 116.6(6)
C22 C21 Pt01 132.3(5)
C26 C21 Pt01 111.1(5)
C26 C25 C24 119.2(6)
C21 C22 C23 122.1(7)
O1 C7 O2 123.9(6)
O1 C7 C4 123.8(6)
O2 C7 C4 112.2(6)
C4 C5 C6 120.1(6)
C16 C11 C12 116.1(6)
C16 C11 Pt01 132.5(5)
C12 C11 Pt01 111.4(4)
N1 C6 C5 118.4(6)
N1 C6 C12 113.2(6)
C5 C6 C12 128.4(6)
C13 C12 C11 121.9(6)
C13 C12 C6 122.5(6)
C11 C12 C6 115.6(6)
C34 N2 C31 118.3(6)
C34 N2 Pt01 118.0(5)
C31 N2 Pt01 123.7(5)
C22 C23 C24 121.5(7)
C25 C26 C21 122.0(6)
C25 C26 C2 121.9(6)
C21 C26 C2 116.1(6)
C33 N3 C32 116.8(6)
N3 C32 C31 123.9(6)
N2 C31 C32 118.3(6)
N2 C31 C35 119.7(6)
C32 C31 C35 122.0(6)
N2 C34 C33 122.1(7)
C6 N1 C2 123.5(6)
C6 N1 Pt01 118.1(4)
C2 N1 Pt01 118.3(4)
N1 C2 C3 118.4(6)
N1 C2 C26 112.9(5)
C3 C2 C26 128.7(6)
O2 C8 C9 107.2(6)
C12 C13 C14 119.8(6)
C2 C3 C4 119.6(7)
C15 C14 C13 119.2(6)
C23 C24 C25 118.7(6)

loop_
_geom_bond_atom_site_label_1
_geom_bond_atom_site_label_2
_geom_bond_distance
Pt01 N1 1.962(5)
Pt01 N2 2.018(6)
Pt01 C11 2.048(6)
Pt01 C21 2.068(7)
C4 C5 1.381(10)
C4 C3 1.406(11)
C4 C7 1.489(10)
O2 C7 1.329(8)
O2 C8 1.467(8)
C15 C16 1.382(11)
C15 C14 1.393(12)
C33 N3 1.332(10)
C33 C34 1.393(10)
C33 C36 1.492(10)
C16 C11 1.394(10)
C21 C22 1.384(9)
C21 C26 1.416(10)
C25 C26 1.397(10)
C25 C24 1.402(11)
C22 C23 1.370(10)
C7 O1 1.217(8)
C5 C6 1.391(9)
C11 C12 1.423(9)
C6 N1 1.359(8)
C6 C12 1.467(9)
C12 C13 1.393(9)
N2 C34 1.338(9)
N2 C31 1.347(9)
C23 C24 1.386(11)
C26 C2 1.474(10)
N3 C32 1.339(9)
C32 C31 1.395(10)
C31 C35 1.490(10)
N1 C2 1.368(8)
C2 C3 1.385(10)
C8 C9 1.485(11)
C13 C14 1.397(10)

loop_
_geom_torsion_atom_site_label_1
_geom_torsion_atom_site_label_2
_geom_torsion_atom_site_label_3
_geom_torsion_atom_site_label_4
_geom_torsion
C14 C15 C16 C11 0.0(10)
N1 Pt01 C21 C22 177.5(7)
N2 Pt01 C21 C22 1.3(7)
C11 Pt01 C21 C22 -178.4(7)
N1 Pt01 C21 C26 -2.4(4)
N2 Pt01 C21 C26 -178.6(5)
C11 Pt01 C21 C26 1.7(11)
C26 C21 C22 C23 -0.6(10)
Pt01 C21 C22 C23 179.5(6)
C8 O2 C7 O1 2.5(9)
C8 O2 C7 C4 -176.6(6)
C5 C4 C7 O1 -168.9(6)
C3 C4 C7 O1 11.1(10)
C5 C4 C7 O2 10.1(9)
C3 C4 C7 O2 -169.9(6)
C3 C4 C5 C6 -0.5(10)
C7 C4 C5 C6 179.5(6)
C15 C16 C11 C12 -0.3(9)
C15 C16 C11 Pt01 -179.2(5)
N1 Pt01 C11 C16 176.8(6)
N2 Pt01 C11 C16 -7.0(6)
C21 Pt01 C11 C16 172.6(7)
N1 Pt01 C11 C12 -2.1(4)
N2 Pt01 C11 C12 174.1(4)
C21 Pt01 C11 C12 -6.3(11)
C4 C5 C6 N1 3.1(9)
C4 C5 C6 C12 -178.1(6)
C16 C11 C12 C13 0.6(8)
Pt01 C11 C12 C13 179.7(5)
C16 C11 C12 C6 -178.7(5)
Pt01 C11 C12 C6 0.4(6)
N1 C6 C12 C13 -176.8(5)
C5 C6 C12 C13 4.3(10)
N1 C6 C12 C11 2.5(7)
C5 C6 C12 C11 -176.4(6)
N1 Pt01 N2 C34 18(4)
C11 Pt01 N2 C34 -72.9(5)
C21 Pt01 N2 C34 107.2(5)
N1 Pt01 N2 C31 -159(3)
C11 Pt01 N2 C31 109.6(5)
C21 Pt01 N2 C31 -70.3(5)
C21 C22 C23 C24 -0.4(12)
C24 C25 C26 C21 -1.6(10)
C24 C25 C26 C2 175.7(6)
C22 C21 C26 C25 1.6(10)
Pt01 C21 C26 C25 -178.5(5)
C22 C21 C26 C2 -175.8(6)
Pt01 C21 C26 C2 4.1(7)
C34 C33 N3 C32 -0.1(10)
C36 C33 N3 C32 -179.1(7)
C33 N3 C32 C31 -1.4(11)
C34 N2 C31 C32 -1.6(9)
Pt01 N2 C31 C32 176.0(5)
C34 N2 C31 C35 179.5(6)
Pt01 N2 C31 C35 -3.0(8)
N3 C32 C31 N2 2.4(11)
N3 C32 C31 C35 -178.7(7)
C31 N2 C34 C33 0.1(10)
Pt01 N2 C34 C33 -177.6(5)
N3 C33 C34 N2 0.8(11)
C36 C33 C34 N2 179.7(7)
C5 C6 N1 C2 -3.2(8)
C12 C6 N1 C2 177.8(5)
C5 C6 N1 Pt01 174.5(4)
C12 C6 N1 Pt01 -4.5(6)
N2 Pt01 N1 C6 -88(3)
C11 Pt01 N1 C6 3.8(4)
C21 Pt01 N1 C6 -177.5(5)
N2 Pt01 N1 C2 90(3)
C11 Pt01 N1 C2 -178.4(4)
C21 Pt01 N1 C2 0.3(4)
C6 N1 C2 C3 0.6(9)
Pt01 N1 C2 C3 -177.0(4)
C6 N1 C2 C26 179.4(5)
Pt01 N1 C2 C26 1.8(7)
C25 C26 C2 N1 178.6(6)
C21 C26 C2 N1 -3.9(8)
C25 C26 C2 C3 -2.7(10)
C21 C26 C2 C3 174.7(6)
C7 O2 C8 C9 167.0(6)
C11 C12 C13 C14 -0.5(9)
C6 C12 C13 C14 178.7(6)
N1 C2 C3 C4 2.0(10)
C26 C2 C3 C4 -176.6(6)
C5 C4 C3 C2 -2.0(11)
C7 C4 C3 C2 178.0(6)
C16 C15 C14 C13 0.1(10)
C12 C13 C14 C15 0.2(9)
C22 C23 C24 C25 0.4(12)
C26 C25 C24 C23 0.6(11)
